data_4318985
loop_
_publ_author_name
'Amanda C. Bean'
'Youwen Xu'
'Janet A. Danis'
'Thomas E. Albrecht-Schmitt'
'Brian L. Scott'
'Wolfgang Runde'

_publ_contact_author_address
; Chemistry Division
  Los Alamos National Laboratory
  Los Alamos, NM 87545
;
_publ_contact_author_email runde@lanl.gov
_publ_contact_author_fax '(505) 665-4955'
_publ_contact_author_name 'Wolfgang Runde'
_publ_contact_author_phone '(505) 667-3350'
_publ_section_title
;
 Aqueous Reactions of U(VI) at High Chloride Concentrations: Syntheses and
 Structures of New Uranyl Chloride Polymers
;
_journal_name_full 'Inorganic Chemistry'
_journal_page_first 6775
_journal_page_last 6779
_journal_paper_doi 10.1021/ic020177p
_journal_volume 41
_journal_year 2002
_chemical_formula_sum 'Cl2 Cs2 H5 I O14 U3'
_chemical_formula_weight 1406.75
_space_group_IT_number 62
_symmetry_cell_setting orthorhombic
_symmetry_space_group_name_Hall '-P 2ac 2n'
_symmetry_space_group_name_H-M 'P n m a'
_atom_sites_solution_hydrogens geom
_atom_sites_solution_primary direct
_atom_sites_solution_secondary difmap
_audit_creation_method SHELXL-97
_cell_angle_alpha 90.00
_cell_angle_beta 90.00
_cell_angle_gamma 90.00
_cell_formula_units_Z 4
_cell_length_a 8.2715(17)
_cell_length_b 12.473(3)
_cell_length_c 17.117(3)
_cell_measurement_reflns_used 999
_cell_measurement_temperature 193(2)
_cell_measurement_theta_max 23.28
_cell_measurement_theta_min 2.02
_cell_volume 1766.0(6)
_computing_cell_refinement 'Bruker SAINT 6.0'
_computing_data_collection 'Bruker SMART 6.01'
_computing_data_reduction 'Bruker SAINT 6.0'
_computing_molecular_graphics 'SHELXP-97 (Sheldrick, 1997)'
_computing_publication_material 'SHELXL-97 (Sheldrick, 1997)'
_computing_structure_refinement 'SHELXL-97 (Sheldrick, 1997)'
_computing_structure_solution 'SHELXS-97 (Sheldrick, 1990)'
_diffrn_ambient_temperature 193(2)
_diffrn_measured_fraction_theta_full 0.971
_diffrn_measured_fraction_theta_max 0.971
_diffrn_measurement_device_type 'Bruker APEX'
_diffrn_measurement_method '0.3 wide w exposures'
_diffrn_radiation_monochromator graphite
_diffrn_radiation_source 'fine-focus sealed tube'
_diffrn_radiation_type MoK\a
_diffrn_radiation_wavelength 0.71073
_diffrn_reflns_av_R_equivalents 0.0357
_diffrn_reflns_av_sigmaI/netI 0.0236
_diffrn_reflns_limit_h_max 11
_diffrn_reflns_limit_h_min -10
_diffrn_reflns_limit_k_max 16
_diffrn_reflns_limit_k_min -16
_diffrn_reflns_limit_l_max 22
_diffrn_reflns_limit_l_min -22
_diffrn_reflns_number 14205
_diffrn_reflns_theta_full 28.20
_diffrn_reflns_theta_max 28.20
_diffrn_reflns_theta_min 2.02
_diffrn_standards_decay_% 0
_diffrn_standards_number na
_exptl_absorpt_coefficient_mu 33.614
_exptl_absorpt_correction_T_max 0.3466
_exptl_absorpt_correction_T_min 0.0695
_exptl_absorpt_correction_type analytical
_exptl_absorpt_process_details 'Bruker SHELXTL 5.1'
_exptl_crystal_colour yellow
_exptl_crystal_density_diffrn 5.291
_exptl_crystal_density_meas ?
_exptl_crystal_density_method 'not measured'
_exptl_crystal_description prism
_exptl_crystal_F_000 2360
_exptl_crystal_size_max 0.17
_exptl_crystal_size_mid 0.05
_exptl_crystal_size_min 0.04
_refine_diff_density_max 3.473
_refine_diff_density_min -3.289
_refine_diff_density_rms 0.406
_refine_ls_extinction_coef 0.00000(2)
_refine_ls_extinction_expression Fc^*^=kFc[1+0.001xFc^2^\l^3^/sin(2\q)]^-1/4^
_refine_ls_extinction_method SHELXL
_refine_ls_goodness_of_fit_ref 1.322
_refine_ls_hydrogen_treatment mixed
_refine_ls_matrix_type full
_refine_ls_number_parameters 113
_refine_ls_number_reflns 2206
_refine_ls_number_restraints 0
_refine_ls_restrained_S_all 1.322
_refine_ls_R_factor_all 0.0484
_refine_ls_R_factor_gt 0.0471
_refine_ls_shift/su_max 0.001
_refine_ls_shift/su_mean 0.000
_refine_ls_structure_factor_coef Fsqd
_refine_ls_weighting_details 'calc w=1/[\s^2^(Fo^2^)+(0.0079P)^2^+98.7338P] where P=(Fo^2^+2Fc^2^)/3'
_refine_ls_weighting_scheme calc
_refine_ls_wR_factor_gt 0.0870
_refine_ls_wR_factor_ref 0.0873
_reflns_number_gt 2148
_reflns_number_total 2206
_reflns_threshold_expression >2sigma(I)
_cod_data_source_file ic020177p_2.cif
_cod_data_source_block final
_cod_depositor_comments
;
The following automatic conversions were performed:

'_exptl_crystal_density_meas' value 'not measured' was changed to '?'
- the value is perceived as not measured.

Automatic conversion script
Id: cif_fix_values 3008 2015-01-20 13:52:24Z robertas 
;
_cod_original_formula_sum 'H5 Cl2 Cs2 I O14 U3'
_cod_database_code 4318985

loop_
_symmetry_equiv_pos_as_xyz
'x, y, z'
'-x+1/2, -y, z+1/2'
'-x, y+1/2, -z'
'x+1/2, -y+1/2, -z+1/2'
'-x, -y, -z'
'x-1/2, y, -z-1/2'
'x, -y-1/2, z'
'-x-1/2, y-1/2, z-1/2'

loop_
_atom_site_label
_atom_site_type_symbol
_atom_site_fract_x
_atom_site_fract_y
_atom_site_fract_z
_atom_site_U_iso_or_equiv
_atom_site_adp_type
_atom_site_occupancy
_atom_site_symmetry_multiplicity
_atom_site_calc_flag
_atom_site_refinement_flags
_atom_site_disorder_assembly
_atom_site_disorder_group
U1 U 0.88831(5) 0.06387(3) 0.41849(2) 0.00941(13) Uani 1 1 d . . .
U2 U 1.02357(8) 0.2500 0.58125(4) 0.01213(16) Uani 1 2 d S . .
I1 I 0.69594(13) 0.2500 0.24832(6) 0.0096(2) Uani 1 2 d S . .
Cs1 Cs 0.89568(11) -0.01388(9) 0.13176(5) 0.0300(2) Uani 1 1 d . . .
Cl1 Cl 0.8220(5) -0.1074(3) 0.31234(18) 0.0227(7) Uani 1 1 d . . .
O6 O 0.8488(14) 0.2500 0.4606(7) 0.009(2) Uani 1 2 d S . .
O5 O 1.0189(11) -0.0832(7) 0.4592(5) 0.0137(18) Uani 1 1 d . . .
O8 O 1.2049(16) 0.2500 0.5239(8) 0.018(3) Uani 1 2 d S . .
O4 O 1.0699(11) 0.1079(7) 0.3693(6) 0.0184(19) Uani 1 1 d . . .
O1 O 0.7267(12) 0.1384(7) 0.3138(5) 0.018(2) Uani 1 1 d . . .
O7 O 0.8423(19) 0.2500 0.6382(9) 0.025(3) Uani 1 2 d S . .
O2 O 0.8844(16) 0.2500 0.1971(8) 0.023(3) Uani 1 2 d S . .
O10 O 0.520(3) 0.2500 0.481(3) 0.122(15) Uani 1 2 d S . .
O9 O 0.508(4) 0.2500 0.666(2) 0.116(12) Uani 1 2 d S . .
O3 O 0.6998(11) 0.0242(7) 0.4620(5) 0.0159(18) Uani 1 1 d . . .

loop_
_atom_site_aniso_label
_atom_site_aniso_U_11
_atom_site_aniso_U_22
_atom_site_aniso_U_33
_atom_site_aniso_U_23
_atom_site_aniso_U_13
_atom_site_aniso_U_12
U1 0.0137(2) 0.0061(2) 0.0084(2) 0.00182(16) -0.00074(17) -0.00036(16)
U2 0.0184(3) 0.0065(3) 0.0115(3) 0.000 0.0006(3) 0.000
I1 0.0120(5) 0.0073(4) 0.0096(5) 0.000 -0.0034(4) 0.000
Cs1 0.0184(4) 0.0549(7) 0.0166(4) 0.0037(4) 0.0019(3) 0.0032(4)
Cl1 0.045(2) 0.0116(14) 0.0117(14) -0.0001(11) -0.0084(14) 0.0026(14)
O6 0.013(6) 0.005(5) 0.009(6) 0.000 0.002(5) 0.000
O5 0.022(5) 0.006(4) 0.013(4) -0.003(3) -0.002(4) -0.002(4)
O8 0.017(7) 0.012(6) 0.024(7) 0.000 0.004(6) 0.000
O4 0.016(5) 0.013(4) 0.026(5) 0.005(4) 0.002(4) -0.002(4)
O1 0.021(5) 0.012(4) 0.022(5) 0.003(4) -0.012(4) 0.000(4)
O7 0.031(8) 0.020(7) 0.025(8) 0.000 0.018(6) 0.000
O2 0.009(6) 0.035(8) 0.025(7) 0.000 -0.001(6) 0.000
O10 0.039(14) 0.054(16) 0.27(5) 0.000 0.07(2) 0.000
O9 0.08(2) 0.10(2) 0.17(3) 0.000 -0.03(2) 0.000
O3 0.017(4) 0.021(5) 0.010(4) 0.003(4) 0.005(4) -0.002(4)

loop_
_atom_type_symbol
_atom_type_description
_atom_type_scat_dispersion_real
_atom_type_scat_dispersion_imag
_atom_type_scat_source
O O 0.0106 0.0060 'International Tables Vol C Tables 4.2.6.8 and 6.1.1.4'
H H 0.0000 0.0000 'International Tables Vol C Tables 4.2.6.8 and 6.1.1.4'
Cl Cl 0.1484 0.1585 'International Tables Vol C Tables 4.2.6.8 and 6.1.1.4'
I I -0.4742 1.8119 'International Tables Vol C Tables 4.2.6.8 and 6.1.1.4'
Cs Cs -0.3680 2.1192 'International Tables Vol C Tables 4.2.6.8 and 6.1.1.4'
U U -9.6767 9.6646 'International Tables Vol C Tables 4.2.6.8 and 6.1.1.4'

loop_
_geom_angle_atom_site_label_1
_geom_angle_atom_site_label_2
_geom_angle_atom_site_label_3
_geom_angle
_geom_angle_site_symmetry_1
_geom_angle_site_symmetry_3
_geom_angle_publ_flag
O3 U1 O4 176.0(4) . . ?
O3 U1 O5 93.7(4) . . ?
O4 U1 O5 89.6(4) . . ?
O3 U1 O5 86.6(4) . 5_756 ?
O4 U1 O5 96.7(4) . 5_756 ?
O5 U1 O5 68.5(4) . 5_756 ?
O3 U1 O1 86.2(4) . . ?
O4 U1 O1 89.9(4) . . ?
O5 U1 O1 144.2(3) . . ?
O5 U1 O1 147.0(3) 5_756 . ?
O3 U1 O6 91.3(4) . . ?
O4 U1 O6 87.7(4) . . ?
O5 U1 O6 138.4(3) . . ?
O5 U1 O6 70.7(3) 5_756 . ?
O1 U1 O6 77.3(3) . . ?
O3 U1 Cl1 83.7(3) . . ?
O4 U1 Cl1 95.2(3) . . ?
O5 U1 Cl1 71.2(2) . . ?
O5 U1 Cl1 137.7(2) 5_756 . ?
O1 U1 Cl1 73.2(2) . . ?
O6 U1 Cl1 150.3(3) . . ?
O3 U1 U1 90.1(3) . 5_756 ?
O4 U1 U1 93.8(3) . 5_756 ?
O5 U1 U1 34.3(2) . 5_756 ?
O5 U1 U1 34.2(2) 5_756 5_756 ?
O1 U1 U1 175.9(2) . 5_756 ?
O6 U1 U1 104.6(3) . 5_756 ?
Cl1 U1 U1 104.65(7) . 5_756 ?
O3 U1 U2 96.9(3) . . ?
O4 U1 U2 84.9(3) . . ?
O5 U1 U2 97.5(2) . . ?
O5 U1 U2 31.6(2) 5_756 . ?
O1 U1 U2 118.1(2) . . ?
O6 U1 U2 40.9(3) . . ?
Cl1 U1 U2 168.71(7) . . ?
U1 U1 U2 64.109(18) 5_756 . ?
O3 U1 U2 83.6(3) . 5_756 ?
O4 U1 U2 98.5(3) . 5_756 ?
O5 U1 U2 26.7(2) . 5_756 ?
O5 U1 U2 92.4(2) 5_756 5_756 ?
O1 U1 U2 118.6(2) . 5_756 ?
O6 U1 U2 162.7(3) . 5_756 ?
Cl1 U1 U2 45.64(7) . 5_756 ?
U1 U1 U2 59.025(15) 5_756 5_756 ?
U2 U1 U2 123.134(14) . 5_756 ?
O3 U1 Cs1 36.3(3) . 6_556 ?
O4 U1 Cs1 140.1(3) . 6_556 ?
O5 U1 Cs1 109.7(2) . 6_556 ?
O5 U1 Cs1 122.6(2) 5_756 6_556 ?
O1 U1 Cs1 54.0(2) . 6_556 ?
O6 U1 Cs1 98.4(3) . 6_556 ?
Cl1 U1 Cs1 61.29(8) . 6_556 ?
U1 U1 Cs1 121.94(2) 5_756 6_556 ?
U2 U1 Cs1 124.56(2) . 6_556 ?
U2 U1 Cs1 87.23(2) 5_756 6_556 ?
O3 U1 Cs1 32.0(3) . 2_655 ?
O4 U1 Cs1 151.2(3) . 2_655 ?
O5 U1 Cs1 83.3(2) . 2_655 ?
O5 U1 Cs1 54.7(2) 5_756 2_655 ?
O1 U1 Cs1 112.0(2) . 2_655 ?
O6 U1 Cs1 79.5(3) . 2_655 ?
Cl1 U1 Cs1 108.67(8) . 2_655 ?
U1 U1 Cs1 65.12(2) 5_756 2_655 ?
U2 U1 Cs1 68.52(2) . 2_655 ?
U2 U1 Cs1 87.55(2) 5_756 2_655 ?
Cs1 U1 Cs1 67.96(2) 6_556 2_655 ?
O7 U2 O8 179.8(7) . . ?
O7 U2 O5 92.1(3) . 3_756 ?
O8 U2 O5 87.8(3) . 3_756 ?
O7 U2 O5 92.1(3) . 5_756 ?
O8 U2 O5 87.8(3) . 5_756 ?
O5 U2 O5 139.1(5) 3_756 5_756 ?
O7 U2 O6 88.0(6) . . ?
O8 U2 O6 91.8(5) . . ?
O5 U2 O6 69.7(2) 3_756 . ?
O5 U2 O6 69.7(2) 5_756 . ?
O7 U2 Cl1 91.6(4) . 3_756 ?
O8 U2 Cl1 88.6(4) . 3_756 ?
O5 U2 Cl1 71.7(2) 3_756 3_756 ?
O5 U2 Cl1 148.8(2) 5_756 3_756 ?
O6 U2 Cl1 141.36(7) . 3_756 ?
O7 U2 Cl1 91.6(4) . 5_756 ?
O8 U2 Cl1 88.6(4) . 5_756 ?
O5 U2 Cl1 148.8(2) 3_756 5_756 ?
O5 U2 Cl1 71.7(2) 5_756 5_756 ?
O6 U2 Cl1 141.36(7) . 5_756 ?
Cl1 U2 Cl1 77.28(13) 3_756 5_756 ?
O7 U2 U1 98.8(4) . . ?
O8 U2 U1 81.1(4) . . ?
O5 U2 U1 107.3(2) 3_756 . ?
O5 U2 U1 31.9(2) 5_756 . ?
O6 U2 U1 39.60(8) . . ?
Cl1 U2 U1 169.62(8) 3_756 . ?
Cl1 U2 U1 102.69(7) 5_756 . ?
O7 U2 U1 98.8(4) . 7_565 ?
O8 U2 U1 81.1(3) . 7_565 ?
O5 U2 U1 31.9(2) 3_756 7_565 ?
O5 U2 U1 107.3(2) 5_756 7_565 ?
O6 U2 U1 39.60(8) . 7_565 ?
Cl1 U2 U1 102.69(7) 3_756 7_565 ?
Cl1 U2 U1 169.62(8) 5_756 7_565 ?
U1 U2 U1 75.43(2) . 7_565 ?
O7 U2 U1 98.79(6) . 3_756 ?
O8 U2 U1 81.23(5) . 3_756 ?
O5 U2 U1 26.9(2) 3_756 3_756 ?
O5 U2 U1 161.9(2) 5_756 3_756 ?
O6 U2 U1 96.08(4) . 3_756 ?
Cl1 U2 U1 45.84(6) 3_756 3_756 ?
Cl1 U2 U1 122.07(7) 5_756 3_756 ?
U1 U2 U1 131.010(18) . 3_756 ?
U1 U2 U1 56.866(14) 7_565 3_756 ?
O7 U2 U1 98.79(6) . 5_756 ?
O8 U2 U1 81.23(5) . 5_756 ?
O5 U2 U1 161.9(2) 3_756 5_756 ?
O5 U2 U1 26.9(2) 5_756 5_756 ?
O6 U2 U1 96.08(4) . 5_756 ?
Cl1 U2 U1 122.07(7) 3_756 5_756 ?
Cl1 U2 U1 45.84(6) 5_756 5_756 ?
U1 U2 U1 56.866(14) . 5_756 ?
U1 U2 U1 131.010(18) 7_565 5_756 ?
U1 U2 U1 158.91(2) 3_756 5_756 ?
O7 U2 Cs1 43.2(2) . 2_655 ?
O8 U2 Cs1 136.78(17) . 2_655 ?
O5 U2 Cs1 122.4(2) 3_756 2_655 ?
O5 U2 Cs1 49.0(2) 5_756 2_655 ?
O6 U2 Cs1 74.0(2) . 2_655 ?
Cl1 U2 Cs1 127.85(8) 3_756 2_655 ?
Cl1 U2 Cs1 79.59(8) 5_756 2_655 ?
U1 U2 Cs1 61.788(17) . 2_655 ?
U1 U2 Cs1 107.78(2) 7_565 2_655 ?
U1 U2 Cs1 139.64(2) 3_756 2_655 ?
U1 U2 Cs1 60.768(19) 5_756 2_655 ?
O2 I1 O1 100.5(4) . 7_565 ?
O2 I1 O1 100.5(4) . . ?
O1 I1 O1 100.9(6) 7_565 . ?
O2 I1 Cs1 54.74(12) . 7_565 ?
O1 I1 Cs1 68.5(3) 7_565 7_565 ?
O1 I1 Cs1 147.8(3) . 7_565 ?
O2 I1 Cs1 54.74(12) . . ?
O1 I1 Cs1 147.8(3) 7_565 . ?
O1 I1 Cs1 68.5(3) . . ?
Cs1 I1 Cs1 103.59(4) 7_565 . ?
O3 Cs1 O3 73.3(3) 2_654 6_656 ?
O3 Cs1 O4 77.7(3) 2_654 6_556 ?
O3 Cs1 O4 130.2(3) 6_656 6_556 ?
O3 Cs1 O9 102.0(8) 2_654 2_654 ?
O3 Cs1 O9 92.0(6) 6_656 2_654 ?
O4 Cs1 O9 133.7(6) 6_556 2_654 ?
O3 Cs1 Cl1 145.56(19) 2_654 . ?
O3 Cs1 Cl1 133.97(18) 6_656 . ?
O4 Cs1 Cl1 91.03(19) 6_556 . ?
O9 Cs1 Cl1 62.9(7) 2_654 . ?
O3 Cs1 O1 119.4(2) 2_654 6_656 ?
O3 Cs1 O1 53.0(2) 6_656 6_656 ?
O4 Cs1 O1 114.9(2) 6_556 6_656 ?
O9 Cs1 O1 105.4(7) 2_654 6_656 ?
Cl1 Cs1 O1 94.95(17) . 6_656 ?
O3 Cs1 O2 110.1(3) 2_654 . ?
O3 Cs1 O2 92.5(3) 6_656 . ?
O4 Cs1 O2 60.9(3) 6_556 . ?
O9 Cs1 O2 147.5(8) 2_654 . ?
Cl1 Cs1 O2 91.6(2) . . ?
O1 Cs1 O2 54.2(3) 6_656 . ?
O3 Cs1 O7 81.3(3) 2_654 2_654 ?
O3 Cs1 O7 127.6(3) 6_656 2_654 ?
O4 Cs1 O7 85.7(3) 6_556 2_654 ?
O9 Cs1 O7 49.4(6) 2_654 2_654 ?
Cl1 Cs1 O7 65.3(2) . 2_654 ?
O1 Cs1 O7 152.5(3) 6_656 2_654 ?
O2 Cs1 O7 139.6(3) . 2_654 ?
O3 Cs1 O5 49.0(2) 2_654 6_556 ?
O3 Cs1 O5 122.0(2) 6_656 6_556 ?
O4 Cs1 O5 50.2(2) 6_556 6_556 ?
O9 Cs1 O5 94.4(7) 2_654 6_556 ?
Cl1 Cs1 O5 99.08(15) . 6_556 ?
O1 Cs1 O5 159.4(2) 6_656 6_556 ?
O2 Cs1 O5 110.1(3) . 6_556 ?
O7 Cs1 O5 48.0(2) 2_654 6_556 ?
O3 Cs1 Cl1 117.93(18) 2_654 6_656 ?
O3 Cs1 Cl1 54.18(17) 6_656 6_656 ?
O4 Cs1 Cl1 162.12(18) 6_556 6_656 ?
O9 Cs1 Cl1 55.1(6) 2_654 6_656 ?
Cl1 Cs1 Cl1 80.31(7) . 6_656 ?
O1 Cs1 Cl1 51.12(16) 6_656 6_656 ?
O2 Cs1 Cl1 103.4(2) . 6_656 ?
O7 Cs1 Cl1 104.5(2) 2_654 6_656 ?
O5 Cs1 Cl1 146.42(15) 6_556 6_656 ?
O3 Cs1 I1 112.93(18) 2_654 . ?
O3 Cs1 I1 117.24(18) 6_656 . ?
O4 Cs1 I1 43.39(17) 6_556 . ?
O9 Cs1 I1 139.1(7) 2_654 . ?
Cl1 Cs1 I1 76.29(6) . . ?
O1 Cs1 I1 75.67(15) 6_656 . ?
O2 Cs1 I1 24.8(2) . . ?
O7 Cs1 I1 114.8(2) 2_654 . ?
O5 Cs1 I1 93.07(14) 6_556 . ?
Cl1 Cs1 I1 118.87(6) 6_656 . ?
O3 Cs1 U1 93.75(18) 2_654 6_656 ?
O3 Cs1 U1 20.62(16) 6_656 6_656 ?
O4 Cs1 U1 135.84(18) 6_556 6_656 ?
O9 Cs1 U1 90.5(6) 2_654 6_656 ?
Cl1 Cs1 U1 115.89(7) . 6_656 ?
O1 Cs1 U1 34.48(15) 6_656 6_656 ?
O2 Cs1 U1 82.9(2) . 6_656 ?
O7 Cs1 U1 136.4(2) 2_654 6_656 ?
O5 Cs1 U1 142.63(14) 6_556 6_656 ?
Cl1 Cs1 U1 40.80(5) 6_656 6_656 ?
I1 Cs1 U1 107.07(3) . 6_656 ?
U2 Cl1 U1 88.52(9) 5_756 . ?
U2 Cl1 Cs1 136.37(14) 5_756 . ?
U1 Cl1 Cs1 106.89(10) . . ?
U2 Cl1 Cs1 116.28(11) 5_756 6_556 ?
U1 Cl1 Cs1 77.90(8) . 6_556 ?
Cs1 Cl1 Cs1 106.90(9) . 6_556 ?
U1 O6 U1 142.4(5) 7_565 . ?
U1 O6 U2 99.5(3) 7_565 . ?
U1 O6 U2 99.5(3) . . ?
U2 O5 U1 126.4(4) 5_756 . ?
U2 O5 U1 116.5(4) 5_756 5_756 ?
U1 O5 U1 111.5(4) . 5_756 ?
U2 O5 Cs1 103.2(3) 5_756 6_656 ?
U1 O5 Cs1 95.0(3) . 6_656 ?
U1 O5 Cs1 94.7(3) 5_756 6_656 ?
U1 O4 Cs1 125.3(4) . 6_656 ?
I1 O1 U1 146.4(5) . . ?
I1 O1 Cs1 118.6(4) . 6_556 ?
U1 O1 Cs1 91.5(3) . 6_556 ?
U2 O7 Cs1 116.7(3) . 2_655 ?
U2 O7 Cs1 116.7(3) . 8_766 ?
Cs1 O7 Cs1 112.4(4) 2_655 8_766 ?
I1 O2 Cs1 100.4(3) . 7_565 ?
I1 O2 Cs1 100.4(3) . . ?
Cs1 O2 Cs1 142.3(4) 7_565 . ?
Cs1 O9 Cs1 142.8(13) 8_766 2_655 ?
U1 O3 Cs1 129.7(4) . 2_655 ?
U1 O3 Cs1 123.1(4) . 6_556 ?
Cs1 O3 Cs1 106.7(3) 2_655 6_556 ?

loop_
_geom_bond_atom_site_label_1
_geom_bond_atom_site_label_2
_geom_bond_distance
_geom_bond_site_symmetry_2
_geom_bond_publ_flag
U1 O3 1.797(9) . ?
U1 O4 1.808(9) . ?
U1 O5 2.240(9) . ?
U1 O5 2.243(9) 5_756 ?
U1 O1 2.421(9) . ?
U1 O6 2.453(4) . ?
U1 Cl1 2.858(3) . ?
U1 U1 3.7067(10) 5_756 ?
U1 U2 3.7952(8) . ?
U1 U2 3.9822(9) 5_756 ?
U1 Cs1 4.2760(13) 6_556 ?
U1 Cs1 4.3855(12) 2_655 ?
U2 O7 1.788(14) . ?
U2 O8 1.792(13) . ?
U2 O5 2.220(8) 3_756 ?
U2 O5 2.220(8) 5_756 ?
U2 O6 2.521(12) . ?
U2 Cl1 2.848(3) 3_756 ?
U2 Cl1 2.848(3) 5_756 ?
U2 U1 3.7952(8) 7_565 ?
U2 U1 3.9822(9) 3_756 ?
U2 U1 3.9822(9) 5_756 ?
U2 Cs1 4.6311(14) 2_655 ?
I1 O2 1.789(14) . ?
I1 O1 1.805(9) 7_565 ?
I1 O1 1.805(9) . ?
I1 Cs1 4.1886(14) 7_565 ?
I1 Cs1 4.1886(14) . ?
Cs1 O3 3.015(8) 2_654 ?
Cs1 O3 3.021(9) 6_656 ?
Cs1 O4 3.093(9) 6_556 ?
Cs1 O9 3.107(12) 2_654 ?
Cs1 Cl1 3.360(3) . ?
Cs1 O1 3.460(10) 6_656 ?
Cs1 O2 3.477(5) . ?
Cs1 O7 3.544(9) 2_654 ?
Cs1 O5 3.589(9) 6_556 ?
Cs1 Cl1 3.835(4) 6_656 ?
Cs1 U1 4.2760(13) 6_656 ?
Cl1 U2 2.848(3) 5_756 ?
Cl1 Cs1 3.835(4) 6_556 ?
O6 U1 2.453(4) 7_565 ?
O5 U2 2.220(8) 5_756 ?
O5 U1 2.243(9) 5_756 ?
O5 Cs1 3.589(9) 6_656 ?
O4 Cs1 3.093(9) 6_656 ?
O1 Cs1 3.460(10) 6_556 ?
O7 Cs1 3.544(9) 2_655 ?
O7 Cs1 3.544(9) 8_766 ?
O2 Cs1 3.477(5) 7_565 ?
O9 Cs1 3.107(12) 8_766 ?
O9 Cs1 3.107(12) 2_655 ?
O3 Cs1 3.015(8) 2_655 ?
O3 Cs1 3.021(9) 6_556 ?
